data_4513369
loop_
_publ_author_name
'Hu, Yu-Jing'
'Yang, Jin'
'Liu, Ying-Ying'
'Song, Shuyan'
'Ma, Jian-Fang'

_publ_section_title
;
 A Family of Capsule-Based Coordination Polymers Constructed from a New
 Tetrakis(1,2,4-triazol-ylmethyl)resorcin[4]arene Cavitand and Varied
 Dicarboxylates for Selective Metal-Ion Exchange and Luminescent
 Properties
;
_journal_issue 8
_journal_name_full 'Crystal Growth &amp; Design'
_journal_page_first 3822
_journal_paper_doi 10.1021/acs.cgd.5b00469
_journal_volume 15
_journal_year 2015
_chemical_formula_moiety 'C55 H55 N13 O13 Zn'
_chemical_formula_sum 'C55 H55 N13 O13 Zn'
_chemical_formula_weight 1171.49
_chemical_name_systematic
;
 ?
;
_space_group_IT_number 14
_space_group_name_Hall '-P 2ybc'
_symmetry_cell_setting monoclinic
_symmetry_space_group_name_Hall '-P 2ybc'
_symmetry_space_group_name_H-M 'P 1 21/c 1'
_atom_sites_solution_hydrogens geom
_atom_sites_solution_primary direct
_atom_sites_solution_secondary difmap
_audit_creation_method SHELXL-97
_cell_angle_alpha 90.00
_cell_angle_beta 102.987(5)
_cell_angle_gamma 90.00
_cell_formula_units_Z 4
_cell_length_a 20.4250(7)
_cell_length_b 16.7230(9)
_cell_length_c 16.3620(10)
_cell_measurement_temperature 293(2)
_cell_volume 5445.8(5)
_computing_cell_refinement 'CrysAlisPro(1.171.35.21) (Agilent Tech., 2012)'
_computing_data_collection 'CrysAlisPro(1.171.35.21) (Agilent Tech., 2012)'
_computing_data_reduction 'CrysAlisPro(1.171.35.21) (Agilent Tech., 2012)'
_computing_structure_refinement 'SHELXL-97 (Sheldrick, 2008)'
_computing_structure_solution 'SHELXS-97 (Sheldrick, 2008)'
_diffrn_ambient_temperature 293(2)
_diffrn_detector_area_resol_mean 10.0
_diffrn_measured_fraction_theta_full 0.995
_diffrn_measured_fraction_theta_max 0.995
_diffrn_measurement_device_type 'Oxford Diffraction Gemini R Ultra'
_diffrn_measurement_method '\w scan'
_diffrn_radiation_monochromator graphite
_diffrn_radiation_source 'fine-focus sealed tube'
_diffrn_radiation_type MoK\a
_diffrn_radiation_wavelength 0.71069
_diffrn_reflns_av_R_equivalents 0.0448
_diffrn_reflns_av_sigmaI/netI 0.0620
_diffrn_reflns_limit_h_max 17
_diffrn_reflns_limit_h_min -24
_diffrn_reflns_limit_k_max 20
_diffrn_reflns_limit_k_min -18
_diffrn_reflns_limit_l_max 19
_diffrn_reflns_limit_l_min -16
_diffrn_reflns_number 22916
_diffrn_reflns_theta_full 25.00
_diffrn_reflns_theta_max 25.35
_diffrn_reflns_theta_min 2.91
_exptl_absorpt_coefficient_mu 0.529
_exptl_absorpt_correction_T_max 0.9392
_exptl_absorpt_correction_T_min 0.8660
_exptl_absorpt_correction_type multi-scan
_exptl_absorpt_process_details
;
CrysAlis (Oxford Diffraction, 2006)
;
_exptl_crystal_colour colorless
_exptl_crystal_density_diffrn 1.429
_exptl_crystal_density_method 'not measured'
_exptl_crystal_description block
_exptl_crystal_F_000 2440
_exptl_crystal_size_max 0.28
_exptl_crystal_size_mid 0.26
_exptl_crystal_size_min 0.12
_refine_diff_density_max 0.725
_refine_diff_density_min -0.656
_refine_diff_density_rms 0.091
_refine_ls_extinction_method none
_refine_ls_goodness_of_fit_ref 1.032
_refine_ls_hydrogen_treatment mixed
_refine_ls_matrix_type full
_refine_ls_number_parameters 716
_refine_ls_number_reflns 9920
_refine_ls_number_restraints 0
_refine_ls_restrained_S_all 1.032
_refine_ls_R_factor_all 0.1399
_refine_ls_R_factor_gt 0.0883
_refine_ls_shift/su_max 0.000
_refine_ls_shift/su_mean 0.000
_refine_ls_structure_factor_coef Fsqd
_refine_ls_weighting_details 'calc w=1/[\s^2^(Fo^2^)+(0.1501P)^2^+7.1290P] where P=(Fo^2^+2Fc^2^)/3'
_refine_ls_weighting_scheme calc
_refine_ls_wR_factor_gt 0.2370
_refine_ls_wR_factor_ref 0.2795
_reflns_number_gt 5984
_reflns_number_total 9920
_reflns_threshold_expression >2\s(I)
_cod_data_source_file cg5b00469_si_002.cif
_cod_data_source_block Compound-5
_cod_depositor_comments 'Adding full bibliography for 4513365--4513370.cif.'
_cod_original_sg_symbol_H-M 'P 21/c'
_cod_database_code 4513369

loop_
_symmetry_equiv_pos_as_xyz
'x, y, z'
'-x, y+1/2, -z+1/2'
'-x, -y, -z'
'x, -y-1/2, z-1/2'

loop_
_atom_site_label
_atom_site_type_symbol
_atom_site_fract_x
_atom_site_fract_y
_atom_site_fract_z
_atom_site_U_iso_or_equiv
_atom_site_adp_type
_atom_site_occupancy
_atom_site_symmetry_multiplicity
_atom_site_calc_flag
_atom_site_refinement_flags
C1 C 0.2728(2) 0.2670(3) 0.1480(3) 0.0398(12) Uani 1 1 d .
C2 C 0.3238(3) 0.2881(3) 0.1085(3) 0.0396(12) Uani 1 1 d .
C3 C 0.3827(2) 0.3230(3) 0.1506(3) 0.0363(11) Uani 1 1 d .
C4 C 0.3890(2) 0.3401(3) 0.2344(3) 0.0352(11) Uani 1 1 d .
H4 H 0.4277 0.3659 0.2631 0.042 Uiso 1 1 calc R
C5 C 0.3403(2) 0.3207(3) 0.2776(3) 0.0331(11) Uani 1 1 d .
C6 C 0.2824(2) 0.2846(3) 0.2331(3) 0.0352(11) Uani 1 1 d .
C7 C 0.2130(2) 0.4973(4) 0.3746(3) 0.0430(13) Uani 1 1 d .
C8 C 0.2456(2) 0.4249(3) 0.3719(3) 0.0381(12) Uani 1 1 d .
C9 C 0.3141(2) 0.4217(3) 0.3746(3) 0.0336(11) Uani 1 1 d .
C10 C 0.3489(2) 0.4923(3) 0.3792(3) 0.0337(11) Uani 1 1 d .
H10 H 0.3947 0.4906 0.3812 0.040 Uiso 1 1 calc R
C11 C 0.3185(2) 0.5659(3) 0.3809(3) 0.0367(12) Uani 1 1 d .
C12 C 0.2499(2) 0.5666(3) 0.3785(3) 0.0390(12) Uani 1 1 d .
C13 C 0.2859(3) 0.7327(3) 0.1648(3) 0.0431(13) Uani 1 1 d .
C14 C 0.2934(3) 0.7109(3) 0.2487(3) 0.0406(12) Uani 1 1 d .
C15 C 0.3495(2) 0.6689(3) 0.2908(3) 0.0370(11) Uani 1 1 d .
C16 C 0.3978(2) 0.6495(3) 0.2461(3) 0.0370(11) Uani 1 1 d .
H16 H 0.4353 0.6204 0.2730 0.044 Uiso 1 1 calc R
C17 C 0.3925(3) 0.6716(3) 0.1643(3) 0.0394(12) Uani 1 1 d .
C18 C 0.3358(3) 0.7124(3) 0.1246(3) 0.0431(13) Uani 1 1 d .
C19 C 0.3643(3) 0.5038(4) -0.0546(3) 0.0568(16) Uani 1 1 d .
C19' C 0.3305(4) 0.5077(4) -0.1456(5) 0.0732(19) Uiso 1 1 d .
C20 C 0.3841(3) 0.5727(4) -0.0105(4) 0.0551(15) Uani 1 1 d .
C21 C 0.4253(3) 0.5716(3) 0.0696(3) 0.0439(13) Uani 1 1 d .
C22 C 0.4429(3) 0.4966(3) 0.1045(3) 0.0435(13) Uani 1 1 d .
H22 H 0.4711 0.4941 0.1577 0.052 Uiso 1 1 calc R
C23 C 0.4208(3) 0.4254(3) 0.0641(3) 0.0435(13) Uani 1 1 d .
C24 C 0.3804(3) 0.4313(4) -0.0153(3) 0.0508(14) Uani 1 1 d .
C25 C 0.1878(3) 0.3206(4) 0.2883(3) 0.0503(15) Uani 1 1 d .
H25A H 0.1844 0.3622 0.2462 0.060 Uiso 1 1 calc R
H25B H 0.1436 0.2973 0.2830 0.060 Uiso 1 1 calc R
C26 C 0.3470(2) 0.3413(3) 0.3690(3) 0.0352(11) Uani 1 1 d .
H26 H 0.3213 0.3013 0.3925 0.042 Uiso 1 1 calc R
C27 C 0.4191(3) 0.3381(3) 0.4205(3) 0.0445(13) Uani 1 1 d .
H27A H 0.4199 0.3513 0.4778 0.067 Uiso 1 1 calc R
H27B H 0.4461 0.3758 0.3983 0.067 Uiso 1 1 calc R
H27C H 0.4369 0.2852 0.4177 0.067 Uiso 1 1 calc R
C28 C 0.1984(3) 0.6791(4) 0.3044(3) 0.0500(14) Uani 1 1 d .
H28A H 0.1909 0.6398 0.2597 0.060 Uiso 1 1 calc R
H28B H 0.1560 0.7059 0.3026 0.060 Uiso 1 1 calc R
C29 C 0.3559(2) 0.6434(3) 0.3808(3) 0.0379(12) Uani 1 1 d .
H29 H 0.3321 0.6835 0.4067 0.045 Uiso 1 1 calc R
C30 C 0.4277(3) 0.6414(4) 0.4325(3) 0.0485(14) Uani 1 1 d .
H30A H 0.4277 0.6249 0.4887 0.073 Uiso 1 1 calc R
H30B H 0.4471 0.6938 0.4336 0.073 Uiso 1 1 calc R
H30C H 0.4535 0.6043 0.4080 0.073 Uiso 1 1 calc R
C31 C 0.3077(3) 0.6785(4) -0.0202(4) 0.0571(16) Uani 1 1 d .
H31A H 0.2765 0.7020 -0.0676 0.069 Uiso 1 1 calc R
H31B H 0.2843 0.6363 0.0024 0.069 Uiso 1 1 calc R
C32 C 0.4462(3) 0.6475(3) 0.1164(3) 0.0464(13) Uani 1 1 d .
H32 H 0.4465 0.6891 0.0743 0.056 Uiso 1 1 calc R
C33 C 0.5167(3) 0.6449(4) 0.1721(4) 0.0564(16) Uani 1 1 d .
H33A H 0.5266 0.6951 0.2007 0.085 Uiso 1 1 calc R
H33B H 0.5486 0.6353 0.1382 0.085 Uiso 1 1 calc R
H33C H 0.5194 0.6027 0.2125 0.085 Uiso 1 1 calc R
C34 C 0.2973(3) 0.3315(4) -0.0341(3) 0.0581(17) Uani 1 1 d .
H34A H 0.2657 0.3123 -0.0837 0.070 Uiso 1 1 calc R
H34B H 0.2756 0.3739 -0.0096 0.070 Uiso 1 1 calc R
C35 C 0.4370(3) 0.3456(3) 0.1050(3) 0.0444(13) Uani 1 1 d .
H35 H 0.4345 0.3066 0.0597 0.053 Uiso 1 1 calc R
C36 C 0.5077(3) 0.3400(4) 0.1597(4) 0.0560(15) Uani 1 1 d .
H36A H 0.5147 0.2877 0.1842 0.084 Uiso 1 1 calc R
H36B H 0.5133 0.3794 0.2033 0.084 Uiso 1 1 calc R
H36C H 0.5398 0.3494 0.1260 0.084 Uiso 1 1 calc R
C37 C 0.2109(3) 0.2262(3) 0.1017(4) 0.0502(14) Uani 1 1 d .
H37A H 0.2232 0.1849 0.0663 0.060 Uiso 1 1 calc R
H37B H 0.1890 0.2006 0.1416 0.060 Uiso 1 1 calc R
C38 C 0.1389(3) 0.5004(4) 0.3727(4) 0.0569(16) Uani 1 1 d .
H38A H 0.1179 0.5402 0.3320 0.068 Uiso 1 1 calc R
H38B H 0.1189 0.4490 0.3544 0.068 Uiso 1 1 calc R
C39 C 0.2247(3) 0.7776(4) 0.1203(4) 0.0550(15) Uani 1 1 d .
H39A H 0.2182 0.8238 0.1535 0.066 Uiso 1 1 calc R
H39B H 0.2315 0.7967 0.0668 0.066 Uiso 1 1 calc R
C41 C 0.1279(3) 0.2719(4) -0.0269(4) 0.0544(16) Uani 1 1 d .
H41 H 0.1304 0.2275 -0.0604 0.065 Uiso 1 1 calc R
C42 C 0.1014(3) 0.3799(4) 0.0173(4) 0.075(2) Uani 1 1 d .
H42 H 0.0805 0.4291 0.0194 0.091 Uiso 1 1 calc R
C43 C 0.0997(5) 0.5833(6) 0.4792(6) 0.099(3) Uani 1 1 d .
H43 H 0.0853 0.6280 0.4463 0.119 Uiso 1 1 calc R
C44 C 0.1201(6) 0.5036(8) 0.5770(6) 0.118(4) Uani 1 1 d .
H44 H 0.1237 0.4809 0.6298 0.142 Uiso 1 1 calc R
C45 C 0.1097(3) 0.7387(4) 0.1322(4) 0.0552(16) Uani 1 1 d .
H45 H 0.1001 0.7838 0.1606 0.066 Uiso 1 1 calc R
C46 C 0.1044(4) 0.6291(5) 0.0705(5) 0.075(2) Uani 1 1 d .
H46 H 0.0882 0.5805 0.0467 0.090 Uiso 1 1 calc R
C47 C 0.1529(12) 0.5055(12) -0.1373(16) 0.225(9) Uiso 1 1 d .
C48 C 0.2253(8) 0.4387(10) -0.1986(10) 0.082(4) Uiso 0.50 1 d P
C48' C 0.233(2) 0.580(3) -0.189(3) 0.224(16) Uiso 0.50 1 d P
C49 C -0.0062(3) 0.2329(5) -0.2800(5) 0.074(2) Uani 1 1 d .
C52 C -0.0026(3) 0.0057(4) -0.3274(5) 0.0608(17) Uani 1 1 d .
C53 C 0.3663(8) 0.4118(9) 0.6270(9) 0.076(4) Uiso 0.50 1 d P
C53' C 0.4325(13) 0.4637(16) 0.6360(16) 0.135(8) Uiso 0.50 1 d P
C54' C 0.3060(9) 0.5422(11) 0.6043(10) 0.089(5) Uiso 0.50 1 d P
C54 C 0.3151(14) 0.4469(18) 0.6015(17) 0.087(8) Uiso 0.30 1 d P
C55 C 0.4259(8) 0.5401(9) 0.6485(9) 0.148(4) Uiso 1 1 d .
54'' C 0.3563(14) 0.5833(17) 0.6371(17) 0.046(6) Uiso 0.20 1 d P
N1 N 0.1634(2) 0.2816(3) 0.0493(3) 0.0484(12) Uani 1 1 d .
N2 N 0.1464(3) 0.3507(3) 0.0803(3) 0.0779(19) Uani 1 1 d .
N3 N 0.0883(2) 0.3331(3) -0.0498(3) 0.0525(12) Uani 1 1 d .
N4 N 0.1255(2) 0.5199(4) 0.4536(3) 0.0616(14) Uani 1 1 d .
N5 N 0.1380(4) 0.4654(5) 0.5164(5) 0.111(3) Uani 1 1 d .
N6 N 0.0966(5) 0.5756(6) 0.5595(5) 0.115(3) Uani 1 1 d .
N7 N 0.1653(2) 0.7282(3) 0.1061(3) 0.0495(12) Uani 1 1 d .
N8 N 0.1632(3) 0.6579(4) 0.0666(4) 0.0755(17) Uani 1 1 d .
N9 N 0.0692(2) 0.6767(3) 0.1126(3) 0.0537(12) Uani 1 1 d .
N10 N 0.2634(4) 0.5031(4) -0.1564(5) 0.096(2) Uiso 1 1 d .
N11 N 0.2201(9) 0.5237(9) -0.1096(11) 0.211(6) Uiso 1 1 d .
N12 N 0.1626(10) 0.4412(11) -0.1969(12) 0.123(5) Uiso 0.50 1 d P
N12' N 0.162(2) 0.554(2) -0.210(3) 0.257(15) Uiso 0.50 1 d P
N13 N 0.3693(3) 0.4990(3) 0.6270(3) 0.0611(14) Uiso 1 1 d .
O1 O 0.0278(2) 0.2433(3) -0.2087(3) 0.0826(15) Uani 1 1 d .
O2 O -0.0461(3) 0.2832(4) -0.3185(4) 0.1064(19) Uani 1 1 d .
O1W O 0.255(3) 0.501(3) 0.128(4) 0.75(4) Uiso 1 1 d .
O3 O -0.0063(3) 0.0035(3) -0.4029(3) 0.0834(15) Uani 1 1 d .
O4 O -0.0033(3) -0.0545(3) -0.2831(3) 0.0767(13) Uani 1 1 d .
O5 O 0.23262(17) 0.2611(2) 0.2733(2) 0.0447(9) Uani 1 1 d .
O6 O 0.20863(17) 0.3550(2) 0.3686(2) 0.0453(9) Uani 1 1 d .
O7 O 0.21787(18) 0.6391(2) 0.3816(2) 0.0472(9) Uani 1 1 d .
O8 O 0.24459(18) 0.7354(2) 0.2891(2) 0.0467(9) Uani 1 1 d .
O9 O 0.3287(2) 0.7374(2) 0.0417(2) 0.0545(10) Uani 1 1 d .
O10 O 0.3625(2) 0.6452(2) -0.0479(2) 0.0599(11) Uani 1 1 d .
O11 O 0.3545(2) 0.3628(2) -0.0581(2) 0.0582(11) Uani 1 1 d .
O12 O 0.31338(19) 0.2680(2) 0.0244(2) 0.0490(10) Uani 1 1 d .
O13 O 0.4825(3) 0.5096(4) 0.6650(4) 0.1052(19) Uiso 1 1 d .
Zn1 Zn 0.01493(3) 0.34564(4) -0.15500(4) 0.0567(3) Uani 1 1 d .
H50 H -0.029(5) 0.154(5) -0.395(7) 0.13(3) Uiso 1 1 d .
H51 H 0.015(4) 0.093(5) -0.225(6) 0.10(3) Uiso 1 1 d .
C50 C -0.0045(4) 0.1543(5) -0.3216(6) 0.073(2) Uani 1 1 d .
C51 C 0.0015(3) 0.0858(5) -0.2828(5) 0.069(2) Uani 1 1 d .

loop_
_atom_site_aniso_label
_atom_site_aniso_U_11
_atom_site_aniso_U_22
_atom_site_aniso_U_33
_atom_site_aniso_U_23
_atom_site_aniso_U_13
_atom_site_aniso_U_12
C1 0.038(3) 0.032(3) 0.042(3) -0.001(2) -0.007(2) 0.004(2)
C2 0.047(3) 0.031(3) 0.039(3) -0.004(2) 0.007(2) 0.006(2)
C3 0.037(3) 0.027(3) 0.045(3) 0.001(2) 0.009(2) 0.006(2)
C4 0.031(3) 0.030(3) 0.041(3) 0.003(2) 0.001(2) 0.003(2)
C5 0.033(3) 0.029(2) 0.035(2) 0.004(2) 0.003(2) -0.001(2)
C6 0.029(2) 0.034(3) 0.038(3) 0.003(2) -0.002(2) 0.000(2)
C7 0.028(3) 0.069(4) 0.032(3) -0.002(2) 0.006(2) -0.006(3)
C8 0.033(3) 0.053(3) 0.027(2) 0.001(2) 0.0051(19) -0.007(2)
C9 0.031(2) 0.047(3) 0.022(2) 0.002(2) 0.0037(18) -0.004(2)
C10 0.023(2) 0.043(3) 0.033(2) 0.003(2) 0.0024(18) 0.001(2)
C11 0.031(3) 0.052(3) 0.025(2) -0.001(2) 0.0042(19) -0.001(2)
C12 0.034(3) 0.054(3) 0.030(2) -0.005(2) 0.009(2) 0.006(2)
C13 0.041(3) 0.033(3) 0.053(3) 0.007(2) 0.005(2) -0.001(2)
C14 0.042(3) 0.032(3) 0.047(3) -0.007(2) 0.007(2) -0.002(2)
C15 0.034(3) 0.033(3) 0.041(3) -0.007(2) 0.003(2) -0.002(2)
C16 0.034(3) 0.032(3) 0.043(3) -0.002(2) 0.004(2) 0.003(2)
C17 0.040(3) 0.030(3) 0.051(3) -0.001(2) 0.015(2) -0.005(2)
C18 0.053(3) 0.030(3) 0.047(3) 0.007(2) 0.012(2) -0.006(3)
C19 0.073(4) 0.065(4) 0.035(3) 0.001(3) 0.016(3) 0.003(3)
C20 0.074(4) 0.054(4) 0.045(3) 0.010(3) 0.030(3) 0.001(3)
C21 0.050(3) 0.048(3) 0.040(3) 0.006(2) 0.025(2) 0.001(3)
C22 0.049(3) 0.047(3) 0.041(3) 0.002(2) 0.024(2) 0.003(3)
C23 0.050(3) 0.047(3) 0.040(3) 0.001(2) 0.023(2) 0.007(3)
C24 0.072(4) 0.050(4) 0.035(3) -0.002(3) 0.022(3) 0.004(3)
C25 0.031(3) 0.074(4) 0.044(3) 0.005(3) 0.005(2) -0.017(3)
C26 0.034(3) 0.040(3) 0.030(2) 0.008(2) 0.0043(19) -0.005(2)
C27 0.044(3) 0.048(3) 0.035(3) 0.007(2) -0.002(2) 0.005(3)
C28 0.033(3) 0.067(4) 0.049(3) 0.001(3) 0.008(2) 0.014(3)
C29 0.035(3) 0.041(3) 0.037(3) -0.008(2) 0.008(2) 0.002(2)
C30 0.042(3) 0.055(4) 0.044(3) -0.006(3) -0.001(2) -0.007(3)
C31 0.066(4) 0.049(4) 0.053(3) 0.021(3) 0.008(3) -0.003(3)
C32 0.055(3) 0.043(3) 0.048(3) 0.010(2) 0.026(3) -0.006(3)
C33 0.043(3) 0.054(4) 0.080(4) -0.003(3) 0.029(3) -0.008(3)
C34 0.077(4) 0.053(4) 0.038(3) -0.015(3) 0.000(3) 0.015(3)
C35 0.053(3) 0.039(3) 0.046(3) -0.009(2) 0.022(3) 0.006(2)
C36 0.051(3) 0.053(4) 0.068(4) 0.003(3) 0.021(3) 0.010(3)
C37 0.048(3) 0.042(3) 0.050(3) -0.008(3) -0.012(2) 0.002(3)
C38 0.035(3) 0.085(5) 0.051(3) -0.002(3) 0.010(2) -0.001(3)
C39 0.054(4) 0.043(3) 0.064(4) 0.011(3) 0.007(3) 0.000(3)
C41 0.040(3) 0.058(4) 0.056(3) -0.021(3) -0.008(3) 0.009(3)
C42 0.070(4) 0.070(5) 0.071(4) -0.025(4) -0.015(3) 0.032(4)
C43 0.103(7) 0.089(6) 0.117(7) 0.004(5) 0.049(6) 0.026(5)
C44 0.130(9) 0.159(11) 0.081(6) 0.024(7) 0.056(6) 0.033(8)
C45 0.053(4) 0.041(3) 0.064(4) 0.000(3) -0.005(3) 0.012(3)
C46 0.072(5) 0.066(5) 0.084(5) -0.029(4) 0.013(4) -0.008(4)
C49 0.053(4) 0.076(5) 0.087(5) -0.016(4) 0.006(4) 0.016(4)
C52 0.041(3) 0.064(5) 0.075(5) -0.009(4) 0.007(3) -0.002(3)
N1 0.041(2) 0.049(3) 0.047(3) -0.014(2) -0.006(2) 0.009(2)
N2 0.088(4) 0.069(4) 0.060(3) -0.028(3) -0.018(3) 0.034(3)
N3 0.040(3) 0.062(3) 0.049(3) -0.013(2) -0.005(2) 0.007(2)
N4 0.036(3) 0.088(4) 0.064(3) 0.001(3) 0.018(2) 0.004(3)
N5 0.111(6) 0.145(7) 0.091(5) 0.034(5) 0.055(4) 0.043(5)
N6 0.139(7) 0.129(7) 0.096(6) -0.022(5) 0.065(5) 0.003(6)
N7 0.044(3) 0.045(3) 0.055(3) 0.002(2) 0.003(2) 0.007(2)
N8 0.060(4) 0.070(4) 0.100(5) -0.033(3) 0.025(3) -0.006(3)
N9 0.042(3) 0.053(3) 0.059(3) -0.006(2) -0.003(2) 0.005(2)
O1 0.072(3) 0.089(4) 0.079(3) -0.031(3) 0.000(3) 0.016(3)
O2 0.095(4) 0.098(4) 0.116(5) -0.018(4) 0.003(3) 0.033(4)
O3 0.114(4) 0.066(3) 0.071(3) -0.015(2) 0.023(3) -0.018(3)
O4 0.085(3) 0.073(3) 0.067(3) 0.001(3) 0.007(2) 0.009(3)
O5 0.037(2) 0.048(2) 0.048(2) 0.0038(17) 0.0061(16) -0.0119(17)
O6 0.0366(19) 0.063(3) 0.0375(19) 0.0029(17) 0.0112(15) -0.0137(18)
O7 0.040(2) 0.061(2) 0.043(2) -0.0050(18) 0.0130(16) 0.0097(18)
O8 0.044(2) 0.042(2) 0.053(2) -0.0074(17) 0.0084(17) 0.0117(17)
O9 0.074(3) 0.042(2) 0.047(2) 0.0171(18) 0.0140(19) 0.000(2)
O10 0.087(3) 0.052(3) 0.045(2) 0.0183(19) 0.025(2) 0.008(2)
O11 0.080(3) 0.059(3) 0.038(2) -0.0138(19) 0.019(2) -0.002(2)
O12 0.066(2) 0.043(2) 0.0349(19) -0.0099(16) 0.0035(16) 0.0083(18)
Zn1 0.0454(4) 0.0620(5) 0.0552(4) -0.0076(3) -0.0049(3) 0.0116(3)
C50 0.056(4) 0.073(5) 0.091(5) -0.019(4) 0.019(4) 0.005(4)
C51 0.048(4) 0.081(6) 0.072(5) -0.016(4) -0.002(3) 0.017(4)

loop_
_atom_type_symbol
_atom_type_description
_atom_type_scat_dispersion_real
_atom_type_scat_dispersion_imag
_atom_type_scat_source
C C 0.0033 0.0016 'International Tables Vol C Tables 4.2.6.8 and 6.1.1.4'
H H 0.0000 0.0000 'International Tables Vol C Tables 4.2.6.8 and 6.1.1.4'
N N 0.0061 0.0033 'International Tables Vol C Tables 4.2.6.8 and 6.1.1.4'
O O 0.0106 0.0060 'International Tables Vol C Tables 4.2.6.8 and 6.1.1.4'
Zn Zn 0.2839 1.4301 'International Tables Vol C Tables 4.2.6.8 and 6.1.1.4'

loop_
_geom_angle_atom_site_label_1
_geom_angle_atom_site_label_2
_geom_angle_atom_site_label_3
_geom_angle
_geom_angle_site_symmetry_1
_geom_angle_site_symmetry_3
C2 C1 C6 117.3(4) . .
C2 C1 C37 121.3(5) . .
C6 C1 C37 121.3(5) . .
C3 C2 O12 121.5(5) . .
C3 C2 C1 122.5(5) . .
O12 C2 C1 115.8(4) . .
C2 C3 C4 117.5(5) . .
C2 C3 C35 120.9(5) . .
C4 C3 C35 121.5(4) . .
C3 C4 C5 122.9(4) . .
C3 C4 H4 118.5 . .
C5 C4 H4 118.5 . .
C6 C5 C4 117.5(4) . .
C6 C5 C26 119.9(4) . .
C4 C5 C26 122.5(4) . .
C5 C6 O5 120.4(4) . .
C5 C6 C1 122.1(5) . .
O5 C6 C1 117.5(4) . .
C12 C7 C8 118.2(5) . .
C12 C7 C38 120.6(5) . .
C8 C7 C38 121.2(5) . .
O6 C8 C7 118.3(4) . .
O6 C8 C9 120.3(5) . .
C7 C8 C9 121.3(5) . .
C10 C9 C8 118.3(5) . .
C10 C9 C26 122.4(4) . .
C8 C9 C26 119.3(4) . .
C9 C10 C11 122.5(4) . .
C9 C10 H10 118.7 . .
C11 C10 H10 118.7 . .
C10 C11 C12 117.4(5) . .
C10 C11 C29 122.4(4) . .
C12 C11 C29 120.1(5) . .
C7 C12 O7 118.7(4) . .
C7 C12 C11 122.2(5) . .
O7 C12 C11 119.1(5) . .
C18 C13 C14 118.6(5) . .
C18 C13 C39 121.2(5) . .
C14 C13 C39 120.2(5) . .
O8 C14 C15 121.2(5) . .
O8 C14 C13 117.7(4) . .
C15 C14 C13 121.0(5) . .
C14 C15 C16 117.5(5) . .
C14 C15 C29 120.5(5) . .
C16 C15 C29 122.0(4) . .
C17 C16 C15 122.7(5) . .
C17 C16 H16 118.6 . .
C15 C16 H16 118.6 . .
C16 C17 C18 117.9(5) . .
C16 C17 C32 121.2(5) . .
C18 C17 C32 120.8(5) . .
C13 C18 C17 122.2(5) . .
C13 C18 O9 117.8(5) . .
C17 C18 O9 120.0(5) . .
C20 C19 C24 118.9(5) . .
C20 C19 C19' 120.2(6) . .
C24 C19 C19' 120.7(6) . .
N10 C19' C19 110.9(6) . .
C19 C20 O10 118.4(5) . .
C19 C20 C21 122.0(6) . .
O10 C20 C21 119.6(5) . .
C20 C21 C22 116.4(5) . .
C20 C21 C32 121.1(5) . .
C22 C21 C32 122.4(5) . .
C23 C22 C21 123.5(5) . .
C23 C22 H22 118.3 . .
C21 C22 H22 118.3 . .
C24 C23 C22 116.7(5) . .
C24 C23 C35 120.8(5) . .
C22 C23 C35 122.5(5) . .
C19 C24 C23 122.2(5) . .
C19 C24 O11 118.0(5) . .
C23 C24 O11 119.8(5) . .
O6 C25 O5 112.3(4) . .
O6 C25 H25A 109.2 . .
O5 C25 H25A 109.2 . .
O6 C25 H25B 109.2 . .
O5 C25 H25B 109.2 . .
H25A C25 H25B 107.9 . .
C5 C26 C9 108.6(4) . .
C5 C26 C27 113.6(4) . .
C9 C26 C27 112.6(4) . .
C5 C26 H26 107.2 . .
C9 C26 H26 107.2 . .
C27 C26 H26 107.2 . .
C26 C27 H27A 109.5 . .
C26 C27 H27B 109.5 . .
H27A C27 H27B 109.5 . .
C26 C27 H27C 109.5 . .
H27A C27 H27C 109.5 . .
H27B C27 H27C 109.5 . .
O8 C28 O7 114.6(4) . .
O8 C28 H28A 108.6 . .
O7 C28 H28A 108.6 . .
O8 C28 H28B 108.6 . .
O7 C28 H28B 108.6 . .
H28A C28 H28B 107.6 . .
C11 C29 C15 108.2(4) . .
C11 C29 C30 114.0(4) . .
C15 C29 C30 114.3(4) . .
C11 C29 H29 106.6 . .
C15 C29 H29 106.6 . .
C30 C29 H29 106.6 . .
C29 C30 H30A 109.5 . .
C29 C30 H30B 109.5 . .
H30A C30 H30B 109.5 . .
C29 C30 H30C 109.5 . .
H30A C30 H30C 109.5 . .
H30B C30 H30C 109.5 . .
O9 C31 O10 111.8(5) . .
O9 C31 H31A 109.3 . .
O10 C31 H31A 109.3 . .
O9 C31 H31B 109.3 . .
O10 C31 H31B 109.3 . .
H31A C31 H31B 107.9 . .
C21 C32 C33 114.0(5) . .
C21 C32 C17 109.2(4) . .
C33 C32 C17 113.0(5) . .
C21 C32 H32 106.7 . .
C33 C32 H32 106.7 . .
C17 C32 H32 106.7 . .
C32 C33 H33A 109.5 . .
C32 C33 H33B 109.5 . .
H33A C33 H33B 109.5 . .
C32 C33 H33C 109.5 . .
H33A C33 H33C 109.5 . .
H33B C33 H33C 109.5 . .
O11 C34 O12 112.6(5) . .
O11 C34 H34A 109.1 . .
O12 C34 H34A 109.1 . .
O11 C34 H34B 109.1 . .
O12 C34 H34B 109.1 . .
H34A C34 H34B 107.8 . .
C23 C35 C3 109.2(4) . .
C23 C35 C36 113.7(5) . .
C3 C35 C36 113.5(5) . .
C23 C35 H35 106.6 . .
C3 C35 H35 106.6 . .
C36 C35 H35 106.6 . .
C35 C36 H36A 109.5 . .
C35 C36 H36B 109.5 . .
H36A C36 H36B 109.5 . .
C35 C36 H36C 109.5 . .
H36A C36 H36C 109.5 . .
H36B C36 H36C 109.5 . .
N1 C37 C1 112.4(4) . .
N1 C37 H37A 109.1 . .
C1 C37 H37A 109.1 . .
N1 C37 H37B 109.1 . .
C1 C37 H37B 109.1 . .
H37A C37 H37B 107.8 . .
N4 C38 C7 112.6(5) . .
N4 C38 H38A 109.1 . .
C7 C38 H38A 109.1 . .
N4 C38 H38B 109.1 . .
C7 C38 H38B 109.1 . .
H38A C38 H38B 107.8 . .
N7 C39 C13 111.7(5) . .
N7 C39 H39A 109.3 . .
C13 C39 H39A 109.3 . .
N7 C39 H39B 109.3 . .
C13 C39 H39B 109.3 . .
H39A C39 H39B 107.9 . .
N1 C41 N3 110.6(5) . .
N1 C41 H41 124.7 . .
N3 C41 H41 124.7 . .
N2 C42 N3 113.9(6) . .
N2 C42 H42 123.1 . .
N3 C42 H42 123.1 . .
N4 C43 N6 110.6(9) . .
N4 C43 H43 124.7 . .
N6 C43 H43 124.7 . .
N5 C44 N6 116.0(9) . .
N5 C44 H44 122.0 . .
N6 C44 H44 122.0 . .
N7 C45 N9 110.9(5) . .
N7 C45 H45 124.6 . .
N9 C45 H45 124.6 . .
N8 C46 N9 114.0(6) . .
N8 C46 H46 123.0 . .
N9 C46 H46 123.0 . .
N11 C47 N12' 81(2) . .
N11 C47 N12 96.1(18) . .
N12' C47 N12 79(2) . .
N12 C48 N10 113.8(15) . .
N12' C48' N10 98(3) . .
N12' C48' N11 73(3) . .
N10 C48' N11 49.8(15) . .
O1 C49 O2 123.6(7) . .
O1 C49 C50 119.6(7) . .
O2 C49 C50 116.7(7) . .
O3 C52 O4 124.0(6) . .
O3 C52 C51 119.7(7) . .
O4 C52 C51 116.2(7) . .
C54 C53 N13 62.6(16) . .
C54 C53 C53' 115(2) . .
N13 C53 C53' 54.4(11) . .
O13 C53' C55 57.0(13) . .
O13 C53' N13 115(2) . .
C55 C53' N13 58.5(12) . .
O13 C53' C53 163(2) . .
C55 C53' C53 116(2) . .
N13 C53' C53 58.3(12) . .
54'' C54' N13 64.3(15) . .
54'' C54' C54 118(2) . .
N13 C54' C54 54.1(11) . .
C53 C54 N13 68.2(16) . .
C53 C54 C54' 125(2) . .
N13 C54 C54' 57.5(13) . .
O13 C55 C53' 60.5(13) . .
O13 C55 N13 124.2(12) . .
C53' C55 N13 64.1(13) . .
O13 C55 54'' 173.8(16) . .
C53' C55 54'' 123.6(18) . .
N13 C55 54'' 59.5(12) . .
C54' 54'' N13 64.6(15) . .
C54' 54'' C55 116(2) . .
N13 54'' C55 51.8(11) . .
C41 N1 N2 109.5(5) . .
C41 N1 C37 129.1(5) . .
N2 N1 C37 121.2(4) . .
C42 N2 N1 102.7(5) . .
C41 N3 C42 103.3(5) . .
C41 N3 Zn1 128.1(4) . .
C42 N3 Zn1 128.0(4) . .
C43 N4 N5 109.1(7) . .
C43 N4 C38 130.8(7) . .
N5 N4 C38 120.0(6) . .
C44 N5 N4 102.2(8) . .
C44 N6 C43 102.1(8) . .
C45 N7 N8 109.9(5) . .
C45 N7 C39 129.0(5) . .
N8 N7 C39 120.9(5) . .
C46 N8 N7 103.2(5) . .
C45 N9 C46 102.0(5) . .
C45 N9 Zn1 126.5(4) . 3_565
C46 N9 Zn1 130.7(5) . 3_565
N11 N10 C19' 134.1(10) . .
N11 N10 C48 96.6(11) . .
C19' N10 C48 122.6(10) . .
N11 N10 C48' 72.6(17) . .
C19' N10 C48' 109.3(19) . .
C48 N10 C48' 111(2) . .
N10 N11 C47 119.4(17) . .
N10 N11 C48' 57.5(16) . .
C47 N11 C48' 101(2) . .
N10 N11 N12' 86.4(16) . .
C47 N11 N12' 52.0(15) . .
C48' N11 N12' 48.9(17) . .
C48 N12 C47 108.4(17) . .
C48' N12' C47 105(3) . .
C48' N12' N11 59(2) . .
C47 N12' N11 46.7(15) . .
C55 N13 C53' 57.3(12) . .
C55 N13 C54 172.0(15) . .
C53' N13 C54 114.8(17) . .
C55 N13 54'' 68.7(12) . .
C53' N13 54'' 126.0(16) . .
C54 N13 54'' 119.1(17) . .
C55 N13 C54' 119.0(10) . .
C53' N13 C54' 169.8(13) . .
C54 N13 C54' 68.5(15) . .
54'' N13 C54' 51.1(12) . .
C55 N13 C53 123.6(9) . .
C53' N13 C53 67.4(12) . .
C54 N13 C53 49.2(13) . .
54'' N13 C53 164.2(14) . .
C54' N13 C53 117.4(10) . .
C49 O1 Zn1 116.3(5) . .
C52 O4 Zn1 114.2(4) . 2_544
C6 O5 C25 117.2(4) . .
C8 O6 C25 115.3(4) . .
C12 O7 C28 115.2(4) . .
C14 O8 C28 118.6(4) . .
C18 O9 C31 115.9(4) . .
C20 O10 C31 113.7(4) . .
C24 O11 C34 114.3(4) . .
C2 O12 C34 116.7(4) . .
C55 O13 C53' 62.5(13) . .
O4 Zn1 O1 121.9(2) 2_554 .
O4 Zn1 N3 120.9(2) 2_554 .
O1 Zn1 N3 98.1(2) . .
O4 Zn1 N9 108.8(2) 2_554 3_565
O1 Zn1 N9 101.6(2) . 3_565
N3 Zn1 N9 102.3(2) . 3_565
C51 C50 C49 124.4(8) . .
C51 C50 H50 117(4) . .
C49 C50 H50 115(4) . .
C50 C51 C52 123.6(7) . .
C50 C51 H51 111(5) . .
C52 C51 H51 125(5) . .

loop_
_geom_bond_atom_site_label_1
_geom_bond_atom_site_label_2
_geom_bond_distance
_geom_bond_site_symmetry_2
C1 C2 1.390(8) .
C1 C6 1.392(7) .
C1 C37 1.486(7) .
C2 C3 1.374(7) .
C2 O12 1.385(6) .
C3 C4 1.379(7) .
C3 C35 1.516(7) .
C4 C5 1.382(7) .
C4 H4 0.9300 .
C5 C6 1.381(6) .
C5 C26 1.510(7) .
C6 O5 1.387(6) .
C7 C12 1.376(8) .
C7 C8 1.388(8) .
C7 C38 1.506(7) .
C8 O6 1.387(6) .
C8 C9 1.390(7) .
C9 C10 1.371(7) .
C9 C26 1.516(7) .
C10 C11 1.382(7) .
C10 H10 0.9300 .
C11 C12 1.392(7) .
C11 C29 1.505(7) .
C12 O7 1.384(6) .
C13 C18 1.374(8) .
C13 C14 1.394(7) .
C13 C39 1.500(7) .
C14 O8 1.376(6) .
C14 C15 1.389(7) .
C15 C16 1.391(7) .
C15 C29 1.511(7) .
C16 C17 1.370(7) .
C16 H16 0.9300 .
C17 C18 1.376(7) .
C17 C32 1.538(7) .
C18 O9 1.394(6) .
C19 C20 1.371(8) .
C19 C24 1.377(8) .
C19 C19' 1.495(9) .
C19' N10 1.345(10) .
C20 O10 1.384(7) .
C20 C21 1.388(8) .
C21 C22 1.391(7) .
C21 C32 1.495(8) .
C22 C23 1.388(7) .
C22 H22 0.9300 .
C23 C24 1.378(8) .
C23 C35 1.497(7) .
C24 O11 1.384(7) .
C25 O6 1.409(6) .
C25 O5 1.410(7) .
C25 H25A 0.9700 .
C25 H25B 0.9700 .
C26 C27 1.525(7) .
C26 H26 0.9800 .
C27 H27A 0.9600 .
C27 H27B 0.9600 .
C27 H27C 0.9600 .
C28 O8 1.394(7) .
C28 O7 1.405(7) .
C28 H28A 0.9700 .
C28 H28B 0.9700 .
C29 C30 1.519(7) .
C29 H29 0.9800 .
C30 H30A 0.9600 .
C30 H30B 0.9600 .
C30 H30C 0.9600 .
C31 O9 1.410(7) .
C31 O10 1.412(8) .
C31 H31A 0.9700 .
C31 H31B 0.9700 .
C32 C33 1.521(9) .
C32 H32 0.9800 .
C33 H33A 0.9600 .
C33 H33B 0.9600 .
C33 H33C 0.9600 .
C34 O11 1.415(8) .
C34 O12 1.418(7) .
C34 H34A 0.9700 .
C34 H34B 0.9700 .
C35 C36 1.521(8) .
C35 H35 0.9800 .
C36 H36A 0.9600 .
C36 H36B 0.9600 .
C36 H36C 0.9600 .
C37 N1 1.469(7) .
C37 H37A 0.9700 .
C37 H37B 0.9700 .
C38 N4 1.449(8) .
C38 H38A 0.9700 .
C38 H38B 0.9700 .
C39 N7 1.444(7) .
C39 H39A 0.9700 .
C39 H39B 0.9700 .
C41 N1 1.305(7) .
C41 N3 1.305(7) .
C41 H41 0.9300 .
C42 N2 1.312(8) .
C42 N3 1.326(8) .
C42 H42 0.9300 .
C43 N4 1.295(10) .
C43 N6 1.335(11) .
C43 H43 0.9300 .
C44 N5 1.300(12) .
C44 N6 1.303(12) .
C44 H44 0.9300 .
C45 N7 1.311(8) .
C45 N9 1.321(7) .
C45 H45 0.9300 .
C46 N8 1.309(9) .
C46 N9 1.359(8) .
C46 H46 0.9300 .
C47 N11 1.38(2) .
C47 N12' 1.49(4) .
C47 N12 1.49(2) .
C48 N12 1.29(2) .
C48 N10 1.415(17) .
C48' N12' 1.48(5) .
C48' N10 1.48(4) .
C48' N11 1.67(4) .
C49 O1 1.229(8) .
C49 O2 1.240(8) .
C49 C50 1.484(10) .
C52 O3 1.222(8) .
C52 O4 1.242(8) .
C52 C51 1.519(10) .
C53 C54 1.19(3) .
C53 N13 1.460(16) .
C53 C53' 1.58(3) .
C53' O13 1.28(3) .
C53' C55 1.31(3) .
C53' N13 1.40(3) .
C54' 54'' 1.25(3) .
C54' N13 1.455(18) .
C54' C54 1.60(4) .
C54 N13 1.40(3) .
C55 O13 1.235(14) .
C55 N13 1.323(15) .
C55 54'' 1.57(3) .
54'' N13 1.45(3) .
N1 N2 1.338(6) .
N3 Zn1 2.024(4) .
N4 N5 1.353(9) .
N7 N8 1.338(7) .
N9 Zn1 2.027(5) 3_565
N10 N11 1.339(17) .
N11 N12' 1.87(4) .
O1 Zn1 1.968(5) .
O4 Zn1 1.940(5) 2_544
Zn1 O4 1.940(5) 2_554
Zn1 N9 2.027(5) 3_565
C50 C51 1.302(11) .
C50 H50 1.19(10) .
C51 H51 0.93(9) .

loop_
_geom_torsion_atom_site_label_1
_geom_torsion_atom_site_label_2
_geom_torsion_atom_site_label_3
_geom_torsion_atom_site_label_4
_geom_torsion
_geom_torsion_site_symmetry_4
C6 C1 C2 C3 1.7(8) .
C37 C1 C2 C3 -177.3(5) .
C6 C1 C2 O12 178.4(4) .
C37 C1 C2 O12 -0.6(7) .
O12 C2 C3 C4 -179.3(4) .
C1 C2 C3 C4 -2.8(7) .
O12 C2 C3 C35 3.9(7) .
C1 C2 C3 C35 -179.7(5) .
C2 C3 C4 C5 2.9(7) .
C35 C3 C4 C5 179.7(4) .
C3 C4 C5 C6 -1.8(7) .
C3 C4 C5 C26 -178.7(4) .
C4 C5 C6 O5 177.8(4) .
C26 C5 C6 O5 -5.2(7) .
C4 C5 C6 C1 0.7(7) .
C26 C5 C6 C1 177.6(4) .
C2 C1 C6 C5 -0.6(7) .
C37 C1 C6 C5 178.4(5) .
C2 C1 C6 O5 -177.8(4) .
C37 C1 C6 O5 1.2(7) .
C12 C7 C8 O6 179.5(4) .
C38 C7 C8 O6 -1.0(7) .
C12 C7 C8 C9 1.2(7) .
C38 C7 C8 C9 -179.3(4) .
O6 C8 C9 C10 -178.9(4) .
C7 C8 C9 C10 -0.7(7) .
O6 C8 C9 C26 3.4(6) .
C7 C8 C9 C26 -178.3(4) .
C8 C9 C10 C11 -0.2(7) .
C26 C9 C10 C11 177.4(4) .
C9 C10 C11 C12 0.5(7) .
C9 C10 C11 C29 -176.3(4) .
C8 C7 C12 O7 -179.8(4) .
C38 C7 C12 O7 0.7(7) .
C8 C7 C12 C11 -0.9(7) .
C38 C7 C12 C11 179.6(4) .
C10 C11 C12 C7 0.1(7) .
C29 C11 C12 C7 176.9(4) .
C10 C11 C12 O7 178.9(4) .
C29 C11 C12 O7 -4.2(6) .
C18 C13 C14 O8 176.8(5) .
C39 C13 C14 O8 -3.0(7) .
C18 C13 C14 C15 -0.6(8) .
C39 C13 C14 C15 179.6(5) .
O8 C14 C15 C16 -177.3(4) .
C13 C14 C15 C16 0.1(7) .
O8 C14 C15 C29 4.6(7) .
C13 C14 C15 C29 -178.0(5) .
C14 C15 C16 C17 1.4(7) .
C29 C15 C16 C17 179.4(5) .
C15 C16 C17 C18 -2.1(8) .
C15 C16 C17 C32 -178.6(5) .
C14 C13 C18 C17 -0.2(8) .
C39 C13 C18 C17 179.6(5) .
C14 C13 C18 O9 -177.5(4) .
C39 C13 C18 O9 2.3(8) .
C16 C17 C18 C13 1.5(8) .
C32 C17 C18 C13 178.0(5) .
C16 C17 C18 O9 178.8(4) .
C32 C17 C18 O9 -4.7(7) .
C20 C19 C19' N10 -97.8(8) .
C24 C19 C19' N10 87.1(8) .
C24 C19 C20 O10 -174.1(5) .
C19' C19 C20 O10 10.7(9) .
C24 C19 C20 C21 6.2(9) .
C19' C19 C20 C21 -169.0(6) .
C19 C20 C21 C22 -2.8(8) .
O10 C20 C21 C22 177.6(5) .
C19 C20 C21 C32 -179.9(5) .
O10 C20 C21 C32 0.4(8) .
C20 C21 C22 C23 -1.0(8) .
C32 C21 C22 C23 176.1(5) .
C21 C22 C23 C24 1.3(8) .
C21 C22 C23 C35 -176.1(5) .
C20 C19 C24 C23 -6.0(9) .
C19' C19 C24 C23 169.2(6) .
C20 C19 C24 O11 174.1(5) .
C19' C19 C24 O11 -10.7(9) .
C22 C23 C24 C19 2.3(8) .
C35 C23 C24 C19 179.7(5) .
C22 C23 C24 O11 -177.7(5) .
C35 C23 C24 O11 -0.4(8) .
C6 C5 C26 C9 -84.6(5) .
C4 C5 C26 C9 92.2(5) .
C6 C5 C26 C27 149.3(5) .
C4 C5 C26 C27 -33.9(6) .
C10 C9 C26 C5 -90.7(5) .
C8 C9 C26 C5 86.8(5) .
C10 C9 C26 C27 36.0(6) .
C8 C9 C26 C27 -146.5(4) .
C10 C11 C29 C15 90.4(5) .
C12 C11 C29 C15 -86.3(5) .
C10 C11 C29 C30 -38.0(6) .
C12 C11 C29 C30 145.3(5) .
C14 C15 C29 C11 84.0(5) .
C16 C15 C29 C11 -94.0(5) .
C14 C15 C29 C30 -147.8(5) .
C16 C15 C29 C30 34.2(7) .
C20 C21 C32 C33 -145.6(5) .
C22 C21 C32 C33 37.4(7) .
C20 C21 C32 C17 87.0(6) .
C22 C21 C32 C17 -90.0(6) .
C16 C17 C32 C21 93.8(6) .
C18 C17 C32 C21 -82.6(6) .
C16 C17 C32 C33 -34.2(7) .
C18 C17 C32 C33 149.4(5) .
C24 C23 C35 C3 -87.3(6) .
C22 C23 C35 C3 89.9(6) .
C24 C23 C35 C36 144.7(5) .
C22 C23 C35 C36 -38.0(7) .
C2 C3 C35 C23 83.2(6) .
C4 C3 C35 C23 -93.5(6) .
C2 C3 C35 C36 -148.7(5) .
C4 C3 C35 C36 34.6(7) .
C2 C1 C37 N1 -78.0(7) .
C6 C1 C37 N1 103.0(6) .
C12 C7 C38 N4 -74.6(7) .
C8 C7 C38 N4 106.0(6) .
C18 C13 C39 N7 110.4(6) .
C14 C13 C39 N7 -69.8(7) .
C54 C53 C53' O13 88(8) .
N13 C53 C53' O13 72(7) .
C54 C53 C53' C55 27(3) .
N13 C53 C53' C55 11.0(14) .
C54 C53 C53' N13 16(2) .
C53' C53 C54 N13 -14.6(18) .
N13 C53 C54 C54' -6.2(19) .
C53' C53 C54 C54' -21(3) .
54'' C54' C54 C53 -1(4) .
N13 C54' C54 C53 7(2) .
54'' C54' C54 N13 -8(2) .
N13 C53' C55 O13 172.9(15) .
C53 C53' C55 O13 162(2) .
O13 C53' C55 N13 -172.9(15) .
C53 C53' C55 N13 -10.9(14) .
O13 C53' C55 54'' -174.6(19) .
N13 C53' C55 54'' -1.7(19) .
C53 C53' C55 54'' -13(3) .
C54 C54' 54'' N13 7.2(19) .
N13 C54' 54'' C55 9.3(15) .
C54 C54' 54'' C55 17(3) .
O13 C55 54'' C54' -139(14) .
C53' C55 54'' C54' -9(3) .
N13 C55 54'' C54' -10.7(17) .
O13 C55 54'' N13 -128(15) .
C53' C55 54'' N13 2(2) .
N3 C41 N1 N2 1.6(8) .
N3 C41 N1 C37 175.9(6) .
C1 C37 N1 C41 137.7(6) .
C1 C37 N1 N2 -48.5(8) .
N3 C42 N2 N1 1.4(9) .
C41 N1 N2 C42 -1.7(8) .
C37 N1 N2 C42 -176.6(6) .
N1 C41 N3 C42 -0.7(8) .
N1 C41 N3 Zn1 -172.4(4) .
N2 C42 N3 C41 -0.5(9) .
N2 C42 N3 Zn1 171.2(5) .
N6 C43 N4 N5 2.7(11) .
N6 C43 N4 C38 -179.9(7) .
C7 C38 N4 C43 111.0(8) .
C7 C38 N4 N5 -71.8(8) .
N6 C44 N5 N4 1.0(13) .
C43 N4 N5 C44 -2.2(10) .
C38 N4 N5 C44 -179.9(7) .
N5 C44 N6 C43 0.5(14) .
N4 C43 N6 C44 -1.9(12) .
N9 C45 N7 N8 0.9(7) .
N9 C45 N7 C39 -174.4(5) .
C13 C39 N7 C45 120.4(6) .
C13 C39 N7 N8 -54.5(7) .
N9 C46 N8 N7 -1.6(8) .
C45 N7 N8 C46 0.4(7) .
C39 N7 N8 C46 176.1(6) .
N7 C45 N9 C46 -1.7(7) .
N7 C45 N9 Zn1 168.9(4) 3_565
N8 C46 N9 C45 2.1(8) .
N8 C46 N9 Zn1 -167.9(5) 3_565
C19 C19' N10 N11 28.3(15) .
C19 C19' N10 C48 -115.7(11) .
C19 C19' N10 C48' 112.5(19) .
N12 C48 N10 N11 19.8(17) .
N12 C48 N10 C19' 174.6(12) .
N12 C48 N10 C48' -54(3) .
N12' C48' N10 N11 -59(3) .
N12' C48' N10 C19' 169(2) .
N11 C48' N10 C19' -131.5(12) .
N12' C48' N10 C48 32(3) .
N11 C48' N10 C48 90.6(15) .
C19' N10 N11 C47 -175.4(14) .
C48 N10 N11 C47 -25.4(19) .
C48' N10 N11 C47 84(2) .
C19' N10 N11 C48' 100(2) .
C48 N10 N11 C48' -110(2) .
C19' N10 N11 N12' 142.7(17) .
C48 N10 N11 N12' -67.3(16) .
C48' N10 N11 N12' 42(2) .
N12' C47 N11 N10 -58(2) .
N12 C47 N11 N10 20(2) .
N12' C47 N11 C48' 1(3) .
N12 C47 N11 C48' 79(2) .
N12 C47 N11 N12' 78(2) .
N12' C48' N11 N10 117(3) .
N12' C48' N11 C47 -1(3) .
N10 C48' N11 C47 -118.1(18) .
N10 C48' N11 N12' -117(3) .
N10 C48 N12 C47 -10(2) .
N11 C47 N12 C48 -5(2) .
N12' C47 N12 C48 75(2) .
N10 C48' N12' C47 44(3) .
N11 C48' N12' C47 1(3) .
N10 C48' N12' N11 43.4(17) .
N11 C47 N12' C48' -1(3) .
N12 C47 N12' C48' -99(3) .
N12 C47 N12' N11 -98.0(15) .
N10 N11 N12' C48' -49(2) .
C47 N11 N12' C48' 179(3) .
N10 N11 N12' C47 132(2) .
C48' N11 N12' C47 -179(3) .
O13 C55 N13 C53' -7.5(15) .
54'' C55 N13 C53' 178.4(18) .
O13 C55 N13 C54 -20(10) .
C53' C55 N13 C54 -12(10) .
54'' C55 N13 C54 166(10) .
O13 C55 N13 54'' 174.1(18) .
C53' C55 N13 54'' -178.4(18) .
O13 C55 N13 C54' -176.4(12) .
C53' C55 N13 C54' -168.9(15) .
54'' C55 N13 C54' 9.5(15) .
O13 C55 N13 C53 5.4(19) .
C53' C55 N13 C53 12.9(17) .
54'' C55 N13 C53 -168.8(15) .
O13 C53' N13 C55 6.6(13) .
C53 C53' N13 C55 168.4(15) .
O13 C53' N13 C54 -175.3(18) .
C55 C53' N13 C54 178.1(15) .
C53 C53' N13 C54 -13.5(17) .
O13 C53' N13 54'' 8(3) .
C55 C53' N13 54'' 2(2) .
C53 C53' N13 54'' 170.3(16) .
O13 C53' N13 C54' 78(8) .
C55 C53' N13 C54' 72(8) .
C53 C53' N13 C54' -120(8) .
O13 C53' N13 C53 -162(2) .
C55 C53' N13 C53 -168.4(15) .
C53 C54 N13 C55 28(11) .
C54' C54 N13 C55 -158(10) .
C53 C54 N13 C53' 17(2) .
C54' C54 N13 C53' -169.5(14) .
C53 C54 N13 54'' -167.0(16) .
C54' C54 N13 54'' 7.0(18) .
C53 C54 N13 C54' -174.0(18) .
C54' C54 N13 C53 174.0(18) .
C54' 54'' N13 C55 169.4(17) .
C54' 54'' N13 C53' 167.7(16) .
C55 54'' N13 C53' -1.7(19) .
C54' 54'' N13 C54 -8(2) .
C55 54'' N13 C54 -177.8(16) .
C55 54'' N13 C54' -169.4(17) .
C54' 54'' N13 C53 -47(5) .
C55 54'' N13 C53 143(5) .
54'' C54' N13 C55 -11.3(18) .
C54 C54' N13 C55 176.6(15) .
54'' C54' N13 C53' -77(8) .
C54 C54' N13 C53' 111(8) .
54'' C54' N13 C54 172(2) .
C54 C54' N13 54'' -172(2) .
54'' C54' N13 C53 167.0(17) .
C54 C54' N13 C53 -5.1(16) .
C54 C53 N13 C55 -175.5(18) .
C53' C53 N13 C55 -11.7(15) .
C54 C53 N13 C53' -164(2) .
C53' C53 N13 C54 164(2) .
C54 C53 N13 54'' 46(5) .
C53' C53 N13 54'' -150(5) .
C54 C53 N13 C54' 6.3(19) .
C53' C53 N13 C54' 170.0(14) .
O2 C49 O1 Zn1 1.2(11) .
C50 C49 O1 Zn1 -174.1(5) .
O3 C52 O4 Zn1 -2.8(9) 2_544
C51 C52 O4 Zn1 175.9(4) 2_544
C5 C6 O5 C25 81.0(6) .
C1 C6 O5 C25 -101.7(5) .
O6 C25 O5 C6 -93.8(5) .
C7 C8 O6 C25 99.9(5) .
C9 C8 O6 C25 -81.8(5) .
O5 C25 O6 C8 94.9(5) .
C7 C12 O7 C28 -98.2(5) .
C11 C12 O7 C28 82.9(5) .
O8 C28 O7 C12 -94.3(6) .
C15 C14 O8 C28 -77.5(6) .
C13 C14 O8 C28 105.1(5) .
O7 C28 O8 C14 90.0(5) .
C13 C18 O9 C31 -102.7(6) .
C17 C18 O9 C31 79.8(6) .
O10 C31 O9 C18 -97.9(5) .
C19 C20 O10 C31 100.5(6) .
C21 C20 O10 C31 -79.9(7) .
O9 C31 O10 C20 98.8(5) .
C19 C24 O11 C34 -99.8(6) .
C23 C24 O11 C34 80.3(7) .
O12 C34 O11 C24 -98.0(5) .
C3 C2 O12 C34 -77.1(6) .
C1 C2 O12 C34 106.2(6) .
O11 C34 O12 C2 94.2(5) .
N13 C55 O13 C53' 7.8(16) .
54'' C55 O13 C53' 133(15) .
N13 C53' O13 C55 -6.7(14) .
C53 C53' O13 C55 -70(7) .
C49 O1 Zn1 O4 -39.7(7) 2_554
C49 O1 Zn1 N3 -174.2(6) .
C49 O1 Zn1 N9 81.4(6) 3_565
C41 N3 Zn1 O4 -138.1(5) 2_554
C42 N3 Zn1 O4 52.1(7) 2_554
C41 N3 Zn1 O1 -3.0(6) .
C42 N3 Zn1 O1 -172.7(6) .
C41 N3 Zn1 N9 100.8(6) 3_565
C42 N3 Zn1 N9 -68.9(7) 3_565
O1 C49 C50 C51 34.9(11) .
O2 C49 C50 C51 -140.7(8) .
C49 C50 C51 C52 174.7(6) .
O3 C52 C51 C50 6.2(10) .
O4 C52 C51 C50 -172.5(7) .
